data_4348897
loop_
_publ_author_name
'Vijayan, Paranthaman'
'Viswanathamurthi, Periasamy'
'Sugumar, Paramasivam'
'Ponnuswamy, Mondikalipudur Nanjappagounder'
'Balakumaran, Manickam Dakshinamoorthi'
'Kalaichelvan, Pudupalayam Thangavelu'
'Velmurugan, Krishnaswamy'
'Nandhakumar, Raju'
'Butcher, Ray Jay'

_publ_section_title
;
 Unprecedented formation of organo-ruthenium(ii) complexes containing
 2-hydroxy-1-naphthaldehyde S-benzyldithiocarbazate: synthesis, X-ray
 crystal structure, DFT study and their biological activities in vitro
;
_journal_issue 7
_journal_name_full 'Inorganic Chemistry Frontiers'
_journal_page_first 620
_journal_paper_doi 10.1039/C5QI00029G
_journal_volume 2
_journal_year 2015
_chemical_formula_moiety 'C56 H44 Cl N2 O2 P2 Ru S2'
_chemical_formula_sum 'C56 H44 Cl N2 O2 P2 Ru S2'
_chemical_formula_weight 1039.53
_space_group_IT_number 2
_space_group_name_Hall '-P 1'
_space_group_name_H-M_alt 'P -1'
_symmetry_cell_setting triclinic
_symmetry_space_group_name_H-M 'P -1'
_atom_sites_solution_hydrogens geom
_atom_sites_solution_primary direct
_atom_sites_solution_secondary difmap
_audit_creation_method SHELXL-97
_audit_update_record
;
2014-02-10 deposited with the CCDC.
2015-05-11 downloaded from the CCDC.
;
_cell_angle_alpha 88.900(2)
_cell_angle_beta 71.657(2)
_cell_angle_gamma 85.455(2)
_cell_formula_units_Z 2
_cell_length_a 14.1173(5)
_cell_length_b 14.4593(8)
_cell_length_c 14.6783(8)
_cell_measurement_temperature 296(2)
_cell_volume 2835.0(2)
_computing_structure_refinement 'SHELXL-97 (Sheldrick, 1997)'
_computing_structure_solution 'SHELXS-97 (Sheldrick, 1990)'
_diffrn_ambient_temperature 296(2)
_diffrn_measured_fraction_theta_full 0.971
_diffrn_measured_fraction_theta_max 0.971
_diffrn_radiation_monochromator graphite
_diffrn_radiation_source 'fine-focus sealed tube'
_diffrn_radiation_type MoK\a
_diffrn_radiation_wavelength 0.71073
_diffrn_reflns_av_R_equivalents 0.0472
_diffrn_reflns_av_sigmaI/netI 0.1168
_diffrn_reflns_limit_h_max 20
_diffrn_reflns_limit_h_min -17
_diffrn_reflns_limit_k_max 21
_diffrn_reflns_limit_k_min -20
_diffrn_reflns_limit_l_max 21
_diffrn_reflns_limit_l_min -19
_diffrn_reflns_number 35422
_diffrn_reflns_theta_full 31.60
_diffrn_reflns_theta_max 31.60
_diffrn_reflns_theta_min 0.970
_exptl_absorpt_coefficient_mu 0.492
_exptl_crystal_density_diffrn 1.218
_exptl_crystal_density_method 'not measured'
_exptl_crystal_F_000 1066.0
_refine_diff_density_max 3.300
_refine_diff_density_min -1.510
_refine_diff_density_rms 0.202
_refine_ls_extinction_coef 0.0002(4)
_refine_ls_extinction_expression Fc^*^=kFc[1+0.001xFc^2^\l^3^/sin(2\q)]^-1/4^
_refine_ls_extinction_method SHELXL
_refine_ls_goodness_of_fit_ref 1.022
_refine_ls_hydrogen_treatment mixed
_refine_ls_matrix_type full
_refine_ls_number_parameters 619
_refine_ls_number_reflns 19045
_refine_ls_number_restraints 0
_refine_ls_restrained_S_all 1.019
_refine_ls_R_factor_all 0.1172
_refine_ls_R_factor_gt 0.0642
_refine_ls_shift/su_max 0.008
_refine_ls_shift/su_mean 0.000
_refine_ls_structure_factor_coef Fsqd
_refine_ls_weighting_details 'calc w=1/[\s^2^(Fo^2^)+(0.1000P)^2^+8.3258P] where P=(Fo^2^+2Fc^2^)/3'
_refine_ls_weighting_scheme calc
_refine_ls_wR_factor_gt 0.1228
_refine_ls_wR_factor_ref 0.1499
_reflns_number_gt 9110
_reflns_number_total 19045
_reflns_threshold_expression >2sigma(I)
_cod_data_source_file c5qi00029g2.cif
_cod_data_source_block ruapp_0m
_cod_original_sg_symbol_H-M p-1
_cod_database_code 4348897

loop_
_symmetry_equiv_pos_as_xyz
'x, y, z'
'-x, -y, -z'

loop_
_atom_site_label
_atom_site_type_symbol
_atom_site_fract_x
_atom_site_fract_y
_atom_site_fract_z
_atom_site_U_iso_or_equiv
_atom_site_adp_type
_atom_site_occupancy
_atom_site_symmetry_multiplicity
_atom_site_calc_flag
_atom_site_refinement_flags
Ru1 Ru 0.14049(4) 0.84120(4) 0.14711(4) 0.03616(17) Uani 1 1 d .
P1 P 0.09831(5) 0.70052(5) 0.08079(5) 0.0390(2) Uani 1 1 d .
C1B C 0.2010(6) 0.6363(6) -0.0236(6) 0.054(2) Uani 1 1 d .
C2B C 0.2117(8) 0.5401(8) -0.0291(8) 0.080(3) Uani 1 1 d .
H2B H 0.1749 0.5049 0.0215 0.120 Uiso 1 1 calc R
C3B C 0.2780(10) 0.4968(10) -0.1111(10) 0.103(4) Uani 1 1 d .
H3B H 0.2850 0.4325 -0.1166 0.155 Uiso 1 1 calc R
C4B C 0.3330(9) 0.5511(13) -0.1842(11) 0.112(5) Uani 1 1 d .
H4B H 0.3808 0.5221 -0.2366 0.168 Uiso 1 1 calc R
C5B C 0.3197(9) 0.6466(11) -0.1825(8) 0.096(4) Uani 1 1 d .
H5B H 0.3524 0.6823 -0.2346 0.143 Uiso 1 1 calc R
C6B C 0.2554(7) 0.6859(8) -0.0993(7) 0.077(3) Uani 1 1 d .
H6B H 0.2485 0.7502 -0.0943 0.115 Uiso 1 1 calc R
C7B C -0.0086(6) 0.7165(5) 0.0234(6) 0.0445(18) Uani 1 1 d .
C8B C -0.0785(6) 0.7904(7) 0.0472(6) 0.057(2) Uani 1 1 d .
H8B H -0.0736 0.8355 0.0895 0.085 Uiso 1 1 calc R
C9B C -0.1571(7) 0.7985(8) 0.0085(8) 0.075(3) Uani 1 1 d .
H9B H -0.2054 0.8480 0.0266 0.112 Uiso 1 1 calc R
C10B C -0.1635(8) 0.7347(8) -0.0554(8) 0.074(3) Uani 1 1 d .
H10B H -0.2159 0.7409 -0.0813 0.110 Uiso 1 1 calc R
C11B C -0.0948(9) 0.6630(8) -0.0812(8) 0.077(3) Uani 1 1 d .
H11B H -0.0997 0.6195 -0.1250 0.116 Uiso 1 1 calc R
C12B C -0.0143(7) 0.6525(6) -0.0424(7) 0.063(2) Uani 1 1 d .
H12B H 0.0340 0.6031 -0.0613 0.094 Uiso 1 1 calc R
C18B C 0.0495(7) 0.6056(5) 0.1760(6) 0.050(2) Uani 1 1 d .
C19B C -0.0490(8) 0.5839(7) 0.2020(7) 0.066(3) Uani 1 1 d .
C20B C -0.0822(9) 0.5232(8) 0.2763(9) 0.085(3) Uani 1 1 d .
H20B H -0.1487 0.5090 0.2946 0.128 Uiso 1 1 calc R
C21B C -0.0226(13) 0.4841(8) 0.3228(9) 0.096(4) Uani 1 1 d .
H21B H -0.0477 0.4433 0.3728 0.144 Uiso 1 1 calc R
C22B C 0.0759(12) 0.5038(7) 0.2972(8) 0.085(4) Uani 1 1 d .
H22B H 0.1173 0.4761 0.3298 0.128 Uiso 1 1 calc R
C23B C 0.1147(8) 0.5660(6) 0.2213(7) 0.066(3) Uani 1 1 d .
H23B H 0.1814 0.5797 0.2028 0.099 Uiso 1 1 calc R
P2 P 0.17852(6) 0.98411(5) 0.21223(6) 0.0450(2) Uani 1 1 d .
C1C C 0.0721(6) 1.0837(5) 0.2440(6) 0.0480(19) Uani 1 1 d .
C2C C -0.0013(6) 1.0890(6) 0.1997(6) 0.0505(19) Uani 1 1 d .
H2C H -0.0008 1.0426 0.1565 0.076 Uiso 1 1 calc R
C3C C -0.0740(8) 1.1597(6) 0.2174(7) 0.064(2) Uani 1 1 d .
H3C H -0.1224 1.1621 0.1864 0.096 Uiso 1 1 calc R
C4C C -0.0748(9) 1.2275(7) 0.2816(7) 0.075(3) Uani 1 1 d .
H4C H -0.1251 1.2755 0.2958 0.112 Uiso 1 1 calc R
C5C C -0.0021(11) 1.2251(7) 0.3251(8) 0.087(4) Uani 1 1 d .
H5C H -0.0015 1.2730 0.3663 0.130 Uiso 1 1 calc R
C6C C 0.0688(8) 1.1536(6) 0.3087(7) 0.065(3) Uani 1 1 d .
H6C H 0.1160 1.1512 0.3411 0.097 Uiso 1 1 calc R
C7C C 0.2897(7) 1.0496(7) 0.1338(9) 0.070(3) Uani 1 1 d .
C8C C 0.3192(9) 1.1247(9) 0.1787(11) 0.105(5) Uani 1 1 d .
H8C H 0.2904 1.1418 0.2429 0.158 Uiso 1 1 calc R
C9C C 0.4009(14) 1.1709(12) 0.1103(19) 0.149(9) Uani 1 1 d .
H9C H 0.4275 1.2179 0.1348 0.224 Uiso 1 1 calc R
C10C C 0.4406(11) 1.1529(16) 0.0179(19) 0.155(11) Uani 1 1 d .
H10C H 0.4885 1.1893 -0.0214 0.233 Uiso 1 1 calc R
C11C C 0.4084(9) 1.0771(12) -0.0195(13) 0.122(6) Uani 1 1 d .
H11C H 0.4378 1.0607 -0.0838 0.183 Uiso 1 1 calc R
C12C C 0.3335(7) 1.0265(8) 0.0384(9) 0.082(4) Uani 1 1 d .
H12C H 0.3126 0.9765 0.0128 0.123 Uiso 1 1 calc R
C13C C 0.2100(7) 0.9650(6) 0.3311(7) 0.057(2) Uani 1 1 d .
C14C C 0.3055(9) 0.9462(7) 0.3313(9) 0.078(3) Uani 1 1 d .
H14C H 0.3578 0.9494 0.2742 0.117 Uiso 1 1 calc R
C15C C 0.3268(12) 0.9220(9) 0.4155(12) 0.101(4) Uani 1 1 d .
H15C H 0.3928 0.9103 0.4149 0.151 Uiso 1 1 calc R
C16C C 0.2520(14) 0.9158(10) 0.4967(11) 0.108(5) Uani 1 1 d .
H16C H 0.2659 0.8982 0.5527 0.162 Uiso 1 1 calc R
C17C C 0.1539(12) 0.9351(8) 0.4992(9) 0.098(4) Uani 1 1 d .
H17C H 0.1025 0.9313 0.5569 0.146 Uiso 1 1 calc R
C18C C 0.1316(8) 0.9601(7) 0.4167(7) 0.067(3) Uani 1 1 d .
H18C H 0.0656 0.9734 0.4181 0.101 Uiso 1 1 calc R
Cl1 Cl 0.31585(15) 0.79475(18) 0.07828(17) 0.0622(6) Uani 1 1 d .
S1 S -0.02788(14) 0.85529(14) 0.25280(14) 0.0435(4) Uani 1 1 d .
C1X C 0.1289(6) 0.9055(6) 0.0416(6) 0.0455(18) Uani 1 1 d .
O1X O 0.1187(5) 0.9454(5) -0.0234(4) 0.0667(17) Uani 1 1 d .
O1A O 0.1821(5) 0.6454(6) 0.4968(5) 0.082(2) Uani 1 1 d .
H1A H 0.1606 0.6689 0.5504 0.098 Uiso 1 1 calc R
C1A C 0.2817(8) 0.6516(7) 0.4619(7) 0.066(3) Uani 1 1 d .
C2A C 0.3384(9) 0.6196(9) 0.5204(8) 0.086(3) Uani 1 1 d .
H2A H 0.3071 0.5939 0.5798 0.128 Uiso 1 1 calc R
C3A C 0.4396(9) 0.6258(9) 0.4909(9) 0.091(4) Uani 1 1 d .
H3A H 0.4758 0.6075 0.5321 0.136 Uiso 1 1 calc R
C4A C 0.4902(7) 0.6596(7) 0.3989(8) 0.065(3) Uani 1 1 d .
C5A C 0.5929(9) 0.6652(10) 0.3704(10) 0.089(4) Uani 1 1 d .
H5A H 0.6286 0.6450 0.4114 0.134 Uiso 1 1 calc R
C6A C 0.6410(9) 0.6994(9) 0.2846(12) 0.097(4) Uani 1 1 d .
H6A H 0.7099 0.7032 0.2669 0.145 Uiso 1 1 calc R
C7A C 0.5885(7) 0.7304(7) 0.2195(9) 0.076(3) Uani 1 1 d .
H7A H 0.6223 0.7530 0.1593 0.092 Uiso 1 1 calc R
C8A C 0.4869(7) 0.7256(7) 0.2487(8) 0.067(3) Uani 1 1 d .
H8A H 0.4520 0.7460 0.2070 0.101 Uiso 1 1 calc R
C9A C 0.4328(6) 0.6912(6) 0.3388(7) 0.054(2) Uani 1 1 d .
C10A C 0.3264(6) 0.6875(6) 0.3705(6) 0.0497(19) Uani 1 1 d .
C11A C 0.2666(6) 0.7269(5) 0.3136(6) 0.0440(17) Uani 1 1 d .
H11A H 0.2983 0.7509 0.2534 0.066 Uiso 1 1 calc R
N1A N 0.1708(5) 0.7294(4) 0.3442(5) 0.0423(14) Uani 1 1 d .
N2A N 0.1213(4) 0.7747(4) 0.2868(4) 0.0379(13) Uani 1 1 d .
S2 S -0.04024(16) 0.74844(18) 0.43838(15) 0.0569(6) Uani 1 1 d .
C12A C 0.0230(5) 0.7888(5) 0.3263(5) 0.0402(16) Uani 1 1 d .
C13A C -0.1685(6) 0.7765(9) 0.4384(8) 0.081(4) Uani 1 1 d .
H13A H -0.1843 0.8430 0.4444 2(2) Uiso 1 1 calc R
H13B H -0.1756 0.7565 0.3783 0.13(5) Uiso 1 1 calc R
C14A C -0.2403(6) 0.7282(7) 0.5213(6) 0.056(2) Uani 1 1 d .
C15A C -0.3214(8) 0.7806(9) 0.5781(9) 0.091(4) Uani 1 1 d .
H15A H -0.3282 0.8444 0.5694 0.136 Uiso 1 1 calc R
C16A C -0.3935(10) 0.7371(12) 0.6489(12) 0.127(6) Uani 1 1 d .
H16A H -0.4497 0.7720 0.6869 0.190 Uiso 1 1 calc R
C18A C -0.3063(11) 0.5947(10) 0.6112(10) 0.099(4) Uani 1 1 d .
H18A H -0.2991 0.5317 0.6235 0.148 Uiso 1 1 calc R
C17A C -0.3834(9) 0.6451(12) 0.6634(11) 0.107(5) Uani 1 1 d .
H17A H -0.4324 0.6175 0.7117 0.160 Uiso 1 1 calc R
C19A C -0.2325(9) 0.6357(8) 0.5348(8) 0.080(3) Uani 1 1 d .
H19A H -0.1792 0.5990 0.4946 0.121 Uiso 1 1 calc R

loop_
_atom_site_aniso_label
_atom_site_aniso_U_11
_atom_site_aniso_U_22
_atom_site_aniso_U_33
_atom_site_aniso_U_23
_atom_site_aniso_U_13
_atom_site_aniso_U_12
Ru1 0.0340(3) 0.0392(3) 0.0364(3) 0.0060(2) -0.0130(2) -0.0025(2)
P1 0.0406(4) 0.0380(4) 0.0383(4) 0.0019(3) -0.0135(3) 0.0017(3)
C1B 0.048(5) 0.058(5) 0.052(5) -0.010(4) -0.012(4) 0.012(4)
C2B 0.072(7) 0.075(7) 0.083(8) -0.016(6) -0.013(6) 0.013(6)
C3B 0.088(9) 0.099(10) 0.107(10) -0.050(9) -0.012(8) 0.025(8)
C4B 0.064(8) 0.158(15) 0.095(10) -0.063(10) 0.000(7) 0.015(9)
C5B 0.089(9) 0.116(11) 0.062(7) -0.024(7) 0.003(6) 0.003(8)
C6B 0.062(6) 0.092(8) 0.063(6) 0.000(6) -0.003(5) 0.006(6)
C7B 0.054(5) 0.045(4) 0.045(4) 0.006(3) -0.030(4) -0.007(4)
C8B 0.054(5) 0.067(6) 0.056(5) -0.004(4) -0.029(4) 0.005(4)
C9B 0.059(6) 0.094(8) 0.080(7) 0.017(6) -0.036(5) -0.002(5)
C10B 0.067(6) 0.088(8) 0.086(8) 0.024(6) -0.050(6) -0.020(6)
C11B 0.098(8) 0.082(8) 0.074(7) 0.012(6) -0.052(6) -0.035(7)
C12B 0.075(6) 0.052(5) 0.069(6) 0.004(5) -0.034(5) -0.002(4)
C18B 0.075(6) 0.029(4) 0.046(4) -0.005(3) -0.020(4) 0.003(4)
C19B 0.069(6) 0.052(5) 0.069(6) 0.008(5) -0.007(5) -0.012(5)
C20B 0.088(8) 0.062(7) 0.087(8) 0.016(6) -0.001(7) -0.018(6)
C21B 0.162(14) 0.050(6) 0.064(7) 0.009(5) -0.017(8) -0.019(8)
C22B 0.147(12) 0.051(6) 0.072(7) 0.010(5) -0.057(8) -0.001(7)
C23B 0.097(7) 0.046(5) 0.066(6) 0.007(4) -0.043(6) 0.000(5)
P2 0.0470(5) 0.0442(5) 0.0519(5) 0.0124(4) -0.0253(4) -0.0139(4)
C1C 0.063(5) 0.038(4) 0.046(4) 0.006(3) -0.022(4) -0.006(4)
C2C 0.055(5) 0.050(5) 0.050(5) -0.002(4) -0.023(4) -0.004(4)
C3C 0.077(6) 0.046(5) 0.072(6) 0.003(5) -0.031(5) 0.007(4)
C4C 0.101(8) 0.054(6) 0.066(6) 0.001(5) -0.027(6) 0.024(5)
C5C 0.157(12) 0.043(5) 0.073(7) -0.004(5) -0.059(8) 0.011(6)
C6C 0.104(8) 0.045(5) 0.065(6) 0.005(4) -0.053(6) -0.010(5)
C7C 0.046(5) 0.064(6) 0.107(8) 0.043(6) -0.034(5) -0.022(4)
C8C 0.091(8) 0.095(9) 0.161(13) 0.062(9) -0.075(9) -0.064(7)
C9C 0.115(14) 0.113(12) 0.27(3) 0.104(16) -0.121(16) -0.068(11)
C10C 0.063(9) 0.177(19) 0.23(2) 0.14(2) -0.059(12) -0.037(11)
C11C 0.060(7) 0.135(13) 0.148(14) 0.093(11) -0.007(8) 0.001(8)
C12C 0.049(6) 0.083(7) 0.104(9) 0.051(7) -0.015(6) 0.000(5)
C13C 0.082(6) 0.039(4) 0.072(6) 0.009(4) -0.056(5) -0.016(4)
C14C 0.090(8) 0.073(7) 0.099(8) 0.009(6) -0.067(7) -0.021(6)
C15C 0.122(11) 0.089(9) 0.135(12) 0.026(9) -0.100(10) -0.021(8)
C16C 0.167(15) 0.095(9) 0.106(11) 0.023(8) -0.104(11) -0.025(10)
C17C 0.145(12) 0.082(8) 0.077(8) 0.024(6) -0.051(8) -0.016(8)
C18C 0.090(7) 0.063(6) 0.059(6) 0.013(5) -0.038(6) -0.011(5)
Cl1 0.0377(10) 0.0841(16) 0.0600(13) 0.0135(12) -0.0106(9) 0.0008(10)
S1 0.0375(10) 0.0496(11) 0.0437(10) 0.0046(8) -0.0150(8) 0.0029(8)
C1X 0.045(4) 0.049(4) 0.045(4) 0.002(4) -0.018(4) -0.005(3)
O1X 0.085(5) 0.067(4) 0.053(4) 0.016(3) -0.030(3) -0.005(3)
O1A 0.076(5) 0.100(6) 0.063(4) 0.034(4) -0.017(4) 0.004(4)
C1A 0.068(6) 0.069(6) 0.065(6) 0.013(5) -0.031(5) 0.009(5)
C2A 0.094(9) 0.105(9) 0.066(7) 0.022(6) -0.040(6) 0.006(7)
C3A 0.088(8) 0.104(9) 0.096(9) 0.004(7) -0.060(7) 0.027(7)
C4A 0.063(6) 0.069(6) 0.077(7) -0.007(5) -0.044(5) 0.010(5)
C5A 0.064(7) 0.117(10) 0.101(9) -0.023(8) -0.053(7) 0.022(7)
C6A 0.050(6) 0.105(10) 0.147(13) -0.033(9) -0.051(8) 0.017(6)
C7A 0.046(5) 0.080(7) 0.102(8) -0.008(6) -0.023(5) 0.001(5)
C8A 0.049(5) 0.077(7) 0.081(7) -0.007(6) -0.030(5) 0.009(5)
C9A 0.043(4) 0.058(5) 0.063(6) -0.008(4) -0.024(4) 0.015(4)
C10A 0.056(5) 0.047(4) 0.053(5) 0.001(4) -0.029(4) 0.004(4)
C11A 0.043(4) 0.051(5) 0.041(4) 0.002(3) -0.018(3) -0.006(3)
N1A 0.042(3) 0.043(3) 0.048(4) 0.010(3) -0.022(3) -0.004(3)
N2A 0.037(3) 0.039(3) 0.041(3) 0.006(3) -0.019(3) -0.003(3)
S2 0.0432(11) 0.0834(16) 0.0437(11) 0.0161(11) -0.0140(9) -0.0049(11)
C12A 0.042(4) 0.044(4) 0.039(4) 0.001(3) -0.018(3) -0.006(3)
C13A 0.035(5) 0.133(10) 0.069(7) 0.042(7) -0.013(4) -0.001(5)
C14A 0.038(4) 0.078(6) 0.051(5) 0.003(5) -0.014(4) -0.004(4)
C15A 0.062(7) 0.080(8) 0.110(10) -0.002(7) -0.002(6) -0.002(6)
C16A 0.069(8) 0.122(13) 0.140(13) 0.016(10) 0.033(8) 0.004(8)
C18A 0.111(11) 0.089(9) 0.108(10) 0.030(8) -0.048(9) -0.031(8)
C17A 0.046(6) 0.136(13) 0.121(11) 0.043(10) -0.001(7) -0.024(7)
C19A 0.087(8) 0.072(7) 0.071(7) 0.000(6) -0.014(6) 0.014(6)

loop_
_atom_type_symbol
_atom_type_description
_atom_type_scat_dispersion_real
_atom_type_scat_dispersion_imag
_atom_type_scat_source
C C 0.0033 0.0016 'International Tables Vol C Tables 4.2.6.8 and 6.1.1.4'
H H 0.0000 0.0000 'International Tables Vol C Tables 4.2.6.8 and 6.1.1.4'
N N 0.0061 0.0033 'International Tables Vol C Tables 4.2.6.8 and 6.1.1.4'
O O 0.0106 0.0060 'International Tables Vol C Tables 4.2.6.8 and 6.1.1.4'
P P 0.1023 0.0942 'International Tables Vol C Tables 4.2.6.8 and 6.1.1.4'
Ru Ru -1.2594 0.8363 'International Tables Vol C Tables 4.2.6.8 and 6.1.1.4'
S S 0.1246 0.1234 'International Tables Vol C Tables 4.2.6.8 and 6.1.1.4'
Cl Cl 0.1484 0.1585 'International Tables Vol C Tables 4.2.6.8 and 6.1.1.4'

loop_
_geom_angle_atom_site_label_1
_geom_angle_atom_site_label_2
_geom_angle_atom_site_label_3
_geom_angle
C1X Ru1 N2A 168.0(3)
C1X Ru1 S1 101.9(2)
N2A Ru1 S1 66.17(16)
C1X Ru1 Cl1 95.5(3)
N2A Ru1 Cl1 96.48(16)
S1 Ru1 Cl1 162.42(8)
C1X Ru1 P2 89.9(2)
N2A Ru1 P2 89.27(16)
S1 Ru1 P2 91.37(6)
Cl1 Ru1 P2 91.22(7)
C1X Ru1 P1 89.0(2)
N2A Ru1 P1 91.60(16)
S1 Ru1 P1 87.69(6)
Cl1 Ru1 P1 90.09(7)
P2 Ru1 P1 178.34(4)
C1B P1 C7B 99.5(4)
C1B P1 C18B 105.2(4)
C7B P1 C18B 101.5(4)
C1B P1 Ru1 118.1(3)
C7B P1 Ru1 116.4(2)
C18B P1 Ru1 113.8(2)
C6B C1B C2B 118.8(9)
C6B C1B P1 119.5(7)
C2B C1B P1 121.2(7)
C3B C2B C1B 119.4(12)
C3B C2B H2B 120.3
C1B C2B H2B 120.3
C4B C3B C2B 118.8(13)
C4B C3B H3B 120.6
C2B C3B H3B 120.6
C3B C4B C5B 122.6(11)
C3B C4B H4B 118.7
C5B C4B H4B 118.7
C6B C5B C4B 116.0(13)
C6B C5B H5B 122.0
C4B C5B H5B 122.0
C1B C6B C5B 124.0(12)
C1B C6B H6B 118.0
C5B C6B H6B 118.0
C8B C7B C12B 119.2(7)
C8B C7B P1 121.2(6)
C12B C7B P1 119.6(6)
C7B C8B C9B 120.3(9)
C7B C8B H8B 119.8
C9B C8B H8B 119.8
C10B C9B C8B 120.5(10)
C10B C9B H9B 119.8
C8B C9B H9B 119.8
C11B C10B C9B 120.2(9)
C11B C10B H10B 119.9
C9B C10B H10B 119.9
C10B C11B C12B 120.6(10)
C10B C11B H11B 119.7
C12B C11B H11B 119.7
C7B C12B C11B 119.2(9)
C7B C12B H12B 120.4
C11B C12B H12B 120.4
C23B C18B C19B 121.5(9)
C23B C18B P1 117.5(7)
C19B C18B P1 120.8(7)
C20B C19B C18B 118.5(10)
C21B C20B C19B 122.2(12)
C21B C20B H20B 118.9
C19B C20B H20B 118.9
C20B C21B C22B 120.1(11)
C20B C21B H21B 119.9
C22B C21B H21B 119.9
C21B C22B C23B 120.4(11)
C21B C22B H22B 119.8
C23B C22B H22B 119.8
C18B C23B C22B 117.2(10)
C18B C23B H23B 121.4
C22B C23B H23B 121.4
C7C P2 C1C 100.9(4)
C7C P2 C13C 102.9(4)
C1C P2 C13C 103.5(4)
C7C P2 Ru1 118.1(4)
C1C P2 Ru1 116.0(2)
C13C P2 Ru1 113.3(2)
C6C C1C C2C 117.5(8)
C6C C1C P2 121.8(7)
C2C C1C P2 120.7(6)
C3C C2C C1C 122.1(8)
C3C C2C H2C 118.9
C1C C2C H2C 118.9
C2C C3C C4C 118.7(9)
C2C C3C H3C 120.7
C4C C3C H3C 120.7
C5C C4C C3C 120.5(9)
C5C C4C H4C 119.7
C3C C4C H4C 119.7
C4C C5C C6C 120.4(9)
C4C C5C H5C 119.8
C6C C5C H5C 119.8
C5C C6C C1C 120.7(9)
C5C C6C H6C 119.7
C1C C6C H6C 119.7
C12C C7C C8C 122.9(10)
C12C C7C P2 120.2(8)
C8C C7C P2 116.8(9)
C7C C8C C9C 111.2(15)
C7C C8C H8C 124.4
C9C C8C H8C 124.4
C10C C9C C8C 126.8(19)
C10C C9C H9C 116.6
C8C C9C H9C 116.6
C9C C10C C11C 117.9(16)
C9C C10C H10C 121.0
C11C C10C H10C 121.1
C12C C11C C10C 120.6(17)
C12C C11C H11C 119.7
C10C C11C H11C 119.7
C11C C12C C7C 120.4(14)
C11C C12C H12C 119.8
C7C C12C H12C 119.8
C14C C13C C18C 119.4(9)
C14C C13C P2 121.4(8)
C18C C13C P2 118.7(7)
C13C C14C C15C 121.2(12)
C13C C14C H14C 119.4
C15C C14C H14C 119.4
C16C C15C C14C 119.3(13)
C16C C15C H15C 120.3
C14C C15C H15C 120.3
C15C C16C C17C 121.0(12)
C15C C16C H16C 119.5
C17C C16C H16C 119.5
C18C C17C C16C 120.4(13)
C18C C17C H17C 119.8
C16C C17C H17C 119.8
C17C C18C C13C 118.6(11)
C17C C18C H18C 120.7
C13C C18C H18C 120.7
C12A S1 Ru1 82.7(3)
O1X C1X Ru1 178.0(7)
C1A O1A H1A 109.5
O1A C1A C2A 117.1(9)
O1A C1A C10A 121.4(8)
C2A C1A C10A 121.6(10)
C1A C2A C3A 120.4(11)
C1A C2A H2A 119.8
C3A C2A H2A 119.8
C2A C3A C4A 121.2(9)
C2A C3A H3A 119.4
C4A C3A H3A 119.4
C5A C4A C3A 120.3(10)
C5A C4A C9A 121.3(11)
C3A C4A C9A 118.4(9)
C6A C5A C4A 120.7(11)
C6A C5A H5A 119.7
C4A C5A H5A 119.6
C5A C6A C7A 121.1(11)
C5A C6A H6A 119.4
C7A C6A H6A 119.4
C8A C7A C6A 117.8(12)
C8A C7A H7A 121.1
C6A C7A H7A 121.1
C7A C8A C9A 123.1(9)
C7A C8A H8A 118.4
C9A C8A H8A 118.5
C8A C9A C4A 116.0(8)
C8A C9A C10A 123.4(8)
C4A C9A C10A 120.6(9)
C1A C10A C11A 121.1(8)
C1A C10A C9A 117.7(8)
C11A C10A C9A 121.0(8)
N1A C11A C10A 121.4(7)
N1A C11A H11A 119.3
C10A C11A H11A 119.3
C11A N1A N2A 116.3(6)
C12A N2A N1A 115.1(6)
C12A N2A Ru1 100.3(4)
N1A N2A Ru1 144.5(5)
C12A S2 C13A 99.4(4)
N2A C12A S1 110.5(5)
N2A C12A S2 123.0(5)
S1 C12A S2 126.5(4)
C14A C13A S2 109.8(6)
C14A C13A H13A 109.7
S2 C13A H13A 109.7
C14A C13A H13B 109.7
S2 C13A H13B 109.7
H13A C13A H13B 108.2
C19A C14A C15A 119.5(10)
C19A C14A C13A 122.8(9)
C15A C14A C13A 117.4(10)
C14A C15A C16A 118.9(12)
C14A C15A H15A 120.6
C16A C15A H15A 120.6
C17A C16A C15A 121.0(12)
C17A C16A H16A 119.5
C15A C16A H16A 119.5
C17A C18A C19A 120.1(13)
C17A C18A H18A 120.0
C19A C18A H18A 120.0
C18A C17A C16A 120.8(12)
C18A C17A H17A 119.6
C16A C17A H17A 119.6
C14A C19A C18A 119.5(11)
C14A C19A H19A 120.2
C18A C19A H19A 120.2

loop_
_geom_bond_atom_site_label_1
_geom_bond_atom_site_label_2
_geom_bond_distance
Ru1 C1X 1.836(8)
Ru1 N2A 2.195(6)
Ru1 S1 2.390(2)
Ru1 Cl1 2.406(2)
Ru1 P2 2.4590(10)
Ru1 P1 2.4642(10)
P1 C1B 1.938(8)
P1 C7B 1.944(7)
P1 C18B 1.945(8)
C1B C6B 1.362(13)
C1B C2B 1.388(14)
C2B C3B 1.395(15)
C2B H2B 0.9300
C3B C4B 1.38(2)
C3B H3B 0.9300
C4B C5B 1.38(2)
C4B H4B 0.9300
C5B C6B 1.374(14)
C5B H5B 0.9300
C6B H6B 0.9300
C7B C8B 1.367(11)
C7B C12B 1.374(12)
C8B C9B 1.393(12)
C8B H8B 0.9300
C9B C10B 1.356(15)
C9B H9B 0.9300
C10B C11B 1.336(15)
C10B H10B 0.9300
C11B C12B 1.420(13)
C11B H11B 0.9300
C12B H12B 0.9300
C18B C23B 1.380(12)
C18B C19B 1.382(13)
C19B C20B 1.373(14)
C20B C21B 1.329(18)
C20B H20B 0.9300
C21B C22B 1.373(18)
C21B H21B 0.9300
C22B C23B 1.416(14)
C22B H22B 0.9300
C23B H23B 0.9300
P2 C7C 1.934(9)
P2 C1C 1.946(8)
P2 C13C 1.942(8)
C1C C6C 1.389(12)
C1C C2C 1.382(11)
C2C C3C 1.358(12)
C2C H2C 0.9300
C3C C4C 1.370(14)
C3C H3C 0.9300
C4C C5C 1.366(15)
C4C H4C 0.9300
C5C C6C 1.350(14)
C5C H5C 0.9300
C6C H6C 0.9300
C7C C12C 1.375(16)
C7C C8C 1.436(17)
C8C C9C 1.47(2)
C8C H8C 0.9300
C9C C10C 1.32(3)
C9C H9C 0.9300
C10C C11C 1.40(3)
C10C H10C 0.9300
C11C C12C 1.382(16)
C11C H11C 0.9300
C12C H12C 0.9300
C13C C14C 1.355(13)
C13C C18C 1.394(14)
C14C C15C 1.393(16)
C14C H14C 0.9300
C15C C16C 1.327(19)
C15C H15C 0.9300
C16C C17C 1.381(19)
C16C H16C 0.9300
C17C C18C 1.378(14)
C17C H17C 0.9300
C18C H18C 0.9300
S1 C12A 1.715(7)
C1X O1X 1.147(9)
O1A C1A 1.346(12)
O1A H1A 0.8200
C1A C2A 1.398(13)
C1A C10A 1.400(13)
C2A C3A 1.366(16)
C2A H2A 0.9300
C3A C4A 1.412(16)
C3A H3A 0.9300
C4A C5A 1.384(15)
C4A C9A 1.421(12)
C5A C6A 1.34(2)
C5A H5A 0.9300
C6A C7A 1.427(16)
C6A H6A 0.9300
C7A C8A 1.369(13)
C7A H7A 0.9300
C8A C9A 1.407(13)
C8A H8A 0.9300
C9A C10A 1.431(12)
C10A C11A 1.443(10)
C11A N1A 1.282(9)
C11A H11A 0.9300
N1A N2A 1.380(8)
N2A C12A 1.325(9)
S2 C12A 1.723(8)
S2 C13A 1.824(9)
C13A C14A 1.515(13)
C13A H13A 0.9700
C13A H13B 0.9700
C14A C19A 1.360(14)
C14A C15A 1.366(13)
C15A C16A 1.386(17)
C15A H15A 0.9300
C16A C17A 1.346(19)
C16A H16A 0.9300
C18A C17A 1.293(18)
C18A C19A 1.425(16)
C18A H18A 0.9300
C17A H17A 0.9300
C19A H19A 0.9300
